data_4072727
loop_
_publ_author_name
'Berenguer, Jes\'us R.'
'Bernechea, Mar\'ia'
'Lalinde, Elena'

_publ_section_title
;
 Rearrangement or C&#x2212;H Activation Processes Promoted by Reaction
 with the Solvate [cis-Pt(C6F5)2(thf)2]
;
_journal_issue 5
_journal_name_full Organometallics
_journal_page_first 1161
_journal_paper_doi 10.1021/om060977y
_journal_volume 26
_journal_year 2007
_chemical_formula_sum 'C58 H40 Cl2 F10 O P2 Pt2'
_chemical_formula_weight 1465.92
_chemical_name_common mbn86
_chemical_name_systematic
;
 ?
;
_space_group_IT_number 2
_symmetry_cell_setting triclinic
_symmetry_space_group_name_Hall '-P 1'
_symmetry_space_group_name_H-M 'P -1'
_atom_sites_solution_hydrogens geom
_atom_sites_solution_primary direct
_atom_sites_solution_secondary difmap
_audit_conform_dict_location ftp://ftp.iucr.org/pub/cif_core.dic
_audit_conform_dict_name cif_core.dic
_audit_conform_dict_version 2.2
_audit_creation_date 2006-05-25T13:03:30-00:00
_audit_creation_method 'WinGX routine CIF_UPDATE'
_cell_angle_alpha 79.7420(10)
_cell_angle_beta 74.2280(10)
_cell_angle_gamma 73.2400(10)
_cell_formula_units_Z 2
_cell_length_a 12.4140(3)
_cell_length_b 13.7921(3)
_cell_length_c 17.2697(5)
_cell_measurement_reflns_used 36655
_cell_measurement_temperature 293(2)
_cell_volume 2708.64(12)
_computing_cell_refinement 'HKL Scalepack (Otwinowski & Minor 1997)'
_computing_data_collection 'Collect (Nonius BV, 1997-2000)'
_computing_data_reduction 'HKL Denzo and Scalepack (Otwinowski & Minor 1997)'
_computing_structure_refinement 'SHELXL-97 (Sheldrick, 1997)'
_diffrn_ambient_temperature 293(2)
_diffrn_measured_fraction_theta_full 0.993
_diffrn_measured_fraction_theta_max 0.993
_diffrn_measurement_device '95mm CCD camera on \k-goniostat'
_diffrn_measurement_device_type KappaCCD
_diffrn_measurement_method CCD
_diffrn_orient_matrix_type 'by Nonius Collect from scalepack cell'
_diffrn_orient_matrix_UB_11 0.0497219
_diffrn_orient_matrix_UB_12 -0.0060503
_diffrn_orient_matrix_UB_13 -0.0560791
_diffrn_orient_matrix_UB_21 -0.0085069
_diffrn_orient_matrix_UB_22 0.0752162
_diffrn_orient_matrix_UB_23 -0.0082129
_diffrn_orient_matrix_UB_31 0.0703051
_diffrn_orient_matrix_UB_32 -0.0103761
_diffrn_orient_matrix_UB_33 0.0212373
_diffrn_radiation_monochromator graphite
_diffrn_radiation_type MoK\a
_diffrn_radiation_wavelength 0.71073
_diffrn_reflns_av_R_equivalents 0.057
_diffrn_reflns_av_unetI/netI 0.0856
_diffrn_reflns_limit_h_max 16
_diffrn_reflns_limit_h_min -16
_diffrn_reflns_limit_k_max 18
_diffrn_reflns_limit_k_min -17
_diffrn_reflns_limit_l_max 22
_diffrn_reflns_limit_l_min -22
_diffrn_reflns_number 30955
_diffrn_reflns_theta_full 27.87
_diffrn_reflns_theta_max 27.87
_diffrn_reflns_theta_min 4.11
_exptl_absorpt_coefficient_mu 5.391
_exptl_absorpt_correction_T_max 0.769
_exptl_absorpt_correction_T_min 0.706
_exptl_absorpt_correction_type multi-scan
_exptl_absorpt_process_details
;
        multi-scan from symmetry-related measurements
 Sortav (Blessing 1995)
;
_exptl_crystal_colour yellow
_exptl_crystal_density_diffrn 1.797
_exptl_crystal_density_method 'not measured'
_exptl_crystal_description block
_exptl_crystal_F_000 1412
_exptl_crystal_size_max 0.15
_exptl_crystal_size_mid 0.1
_exptl_crystal_size_min 0.05
_refine_diff_density_max 1.075
_refine_diff_density_min -1.121
_refine_diff_density_rms 0.14
_refine_ls_extinction_coef 0.0024(2)
_refine_ls_extinction_expression Fc^*^=kFc[1+0.001xFc^2^\l^3^/sin(2\q)]^-1/4^
_refine_ls_extinction_method SHELXL
_refine_ls_goodness_of_fit_ref 1.041
_refine_ls_hydrogen_treatment mixed
_refine_ls_matrix_type full
_refine_ls_number_parameters 682
_refine_ls_number_reflns 12838
_refine_ls_number_restraints 0
_refine_ls_restrained_S_all 1.041
_refine_ls_R_factor_all 0.0845
_refine_ls_R_factor_gt 0.048
_refine_ls_shift/su_max 0.001
_refine_ls_shift/su_mean 0
_refine_ls_structure_factor_coef Fsqd
_refine_ls_weighting_details 'calc w=1/[\s^2^(Fo^2^)+(0.0462P)^2^+0.7592P] where P=(Fo^2^+2Fc^2^)/3'
_refine_ls_weighting_scheme calc
_refine_ls_wR_factor_gt 0.0995
_refine_ls_wR_factor_ref 0.1089
_reflns_number_gt 8923
_reflns_number_total 12838
_reflns_threshold_expression >2sigma(I)
_cod_data_source_file om060977ysi20061213_070647.cif
_cod_data_source_block complex_4a&#x00B7;CH2Cl2&#x00B7;H2O
_cod_database_code 4072727

loop_
_symmetry_equiv_pos_as_xyz
'x, y, z'
'-x, -y, -z'

loop_
_atom_site_label
_atom_site_type_symbol
_atom_site_fract_x
_atom_site_fract_y
_atom_site_fract_z
_atom_site_U_iso_or_equiv
_atom_site_adp_type
_atom_site_occupancy
_atom_site_symmetry_multiplicity
_atom_site_calc_flag
_atom_site_refinement_flags
Pt2 Pt -0.01581(2) -0.153997(17) 0.233233(16) 0.03951(9) Uani 1 1 d .
Pt1 Pt 0.03718(2) 0.037296(16) 0.216191(15) 0.03628(9) Uani 1 1 d .
P1 P -0.04176(14) 0.19918(11) 0.25301(11) 0.0379(4) Uani 1 1 d .
P2 P 0.22409(14) 0.03250(12) 0.14121(11) 0.0387(4) Uani 1 1 d .
F2 F -0.0610(5) -0.3177(4) 0.3859(3) 0.0796(15) Uani 1 1 d .
F3 F -0.1668(6) -0.4680(4) 0.4135(4) 0.103(2) Uani 1 1 d .
F4 F -0.2673(5) -0.4990(4) 0.3028(4) 0.0890(17) Uani 1 1 d .
F5 F -0.2538(5) -0.3791(4) 0.1589(4) 0.0873(17) Uani 1 1 d .
F6 F -0.1509(4) -0.2276(4) 0.1296(3) 0.0738(14) Uani 1 1 d .
F8 F 0.0871(5) -0.2305(4) 0.0551(3) 0.0809(14) Uani 1 1 d .
F9 F 0.2810(6) -0.3634(5) -0.0064(4) 0.109(2) Uani 1 1 d .
F10 F 0.4327(5) -0.4648(4) 0.0874(5) 0.115(2) Uani 1 1 d .
F11 F 0.3808(5) -0.4348(4) 0.2440(5) 0.114(2) Uani 1 1 d .
F12 F 0.1820(4) -0.3065(4) 0.3097(3) 0.0751(14) Uani 1 1 d .
C1 C -0.0996(6) -0.2666(5) 0.2572(4) 0.0440(16) Uani 1 1 d .
C2 C -0.1082(7) -0.3300(5) 0.3272(5) 0.0530(18) Uani 1 1 d .
C3 C -0.1635(8) -0.4076(6) 0.3450(6) 0.066(2) Uani 1 1 d .
C4 C -0.2122(7) -0.4238(5) 0.2873(6) 0.062(2) Uani 1 1 d .
C5 C -0.2079(6) -0.3636(6) 0.2169(6) 0.059(2) Uani 1 1 d .
C6 C -0.1525(6) -0.2851(5) 0.2013(5) 0.0513(18) Uani 1 1 d .
C7 C 0.1270(6) -0.2613(5) 0.1838(5) 0.0456(16) Uani 1 1 d .
C8 C 0.1564(7) -0.2797(5) 0.1049(5) 0.0553(19) Uani 1 1 d .
C9 C 0.2576(8) -0.3480(6) 0.0710(6) 0.069(2) Uani 1 1 d .
C10 C 0.3331(8) -0.3989(6) 0.1192(7) 0.073(3) Uani 1 1 d .
C11 C 0.3068(8) -0.3841(6) 0.1967(7) 0.072(3) Uani 1 1 d .
C12 C 0.2047(7) -0.3171(5) 0.2297(5) 0.0555(19) Uani 1 1 d .
C13 C -0.1088(5) -0.0032(4) 0.2712(4) 0.0399(15) Uani 1 1 d .
C14 C -0.1859(6) -0.0463(5) 0.2977(5) 0.0448(16) Uani 1 1 d .
C15 C -0.2995(6) -0.0601(5) 0.3378(5) 0.0481(17) Uani 1 1 d .
C16 C -0.3968(7) 0.0012(6) 0.3119(5) 0.064(2) Uani 1 1 d .
H16 H -0.3868 0.0475 0.2659 0.076 Uiso 1 1 calc R
C17 C -0.5057(7) -0.0047(7) 0.3517(6) 0.069(2) Uani 1 1 d .
H17 H -0.5684 0.0374 0.3324 0.083 Uiso 1 1 calc R
C18 C -0.5252(7) -0.0736(7) 0.4215(6) 0.068(2) Uani 1 1 d .
C19 C -0.4296(8) -0.1351(7) 0.4460(6) 0.074(3) Uani 1 1 d .
H19 H -0.4392 -0.1827 0.4911 0.088 Uiso 1 1 calc R
C20 C -0.3200(7) -0.1283(6) 0.4056(5) 0.063(2) Uani 1 1 d .
H20 H -0.2574 -0.1712 0.4245 0.075 Uiso 1 1 calc R
C21 C -0.6459(8) -0.0795(9) 0.4652(7) 0.097(4) Uani 1 1 d .
H21A H -0.6504 -0.149 0.4727 0.146 Uiso 1 1 calc R
H21B H -0.6994 -0.0387 0.4339 0.146 Uiso 1 1 calc R
H21C H -0.665 -0.0546 0.5171 0.146 Uiso 1 1 calc R
C22 C -0.1959(6) 0.2484(5) 0.2546(4) 0.0440(16) Uani 1 1 d .
C23 C -0.2765(6) 0.2086(6) 0.3175(5) 0.058(2) Uani 1 1 d .
H23 H -0.2513 0.1571 0.3562 0.07 Uiso 1 1 calc R
C24 C -0.3928(7) 0.2468(7) 0.3207(6) 0.073(3) Uani 1 1 d .
H24 H -0.4461 0.2213 0.3623 0.087 Uiso 1 1 calc R
C25 C -0.4318(7) 0.3217(8) 0.2639(7) 0.075(3) Uani 1 1 d .
H25 H -0.5109 0.3468 0.2677 0.09 Uiso 1 1 calc R
C26 C -0.3548(7) 0.3600(7) 0.2013(7) 0.079(3) Uani 1 1 d .
H26 H -0.3808 0.4103 0.1621 0.094 Uiso 1 1 calc R
C27 C -0.2369(7) 0.3219(6) 0.1978(5) 0.0575(19) Uani 1 1 d .
H27 H -0.1843 0.3473 0.1555 0.069 Uiso 1 1 calc R
C28 C -0.0354(6) 0.2000(5) 0.3570(4) 0.0455(16) Uani 1 1 d .
C29 C -0.1109(7) 0.2729(5) 0.4062(5) 0.058(2) Uani 1 1 d .
H29 H -0.1644 0.3256 0.3847 0.069 Uiso 1 1 calc R
C30 C -0.1081(9) 0.2686(7) 0.4865(6) 0.073(2) Uani 1 1 d .
H30 H -0.1572 0.319 0.5182 0.088 Uiso 1 1 calc R
C31 C -0.0320(8) 0.1890(7) 0.5185(5) 0.069(2) Uani 1 1 d .
H31 H -0.0315 0.1837 0.5728 0.083 Uiso 1 1 calc R
C32 C 0.0440(8) 0.1164(7) 0.4705(6) 0.068(2) Uani 1 1 d .
H32 H 0.098 0.0644 0.492 0.082 Uiso 1 1 calc R
C33 C 0.0405(7) 0.1205(5) 0.3921(5) 0.0544(18) Uani 1 1 d .
H33 H 0.0897 0.0692 0.3613 0.065 Uiso 1 1 calc R
C34 C 0.0170(6) 0.3015(5) 0.1915(5) 0.0463(16) Uani 1 1 d .
C35 C 0.0299(6) 0.3810(5) 0.2259(5) 0.0474(17) Uani 1 1 d .
H35 H 0.0144 0.3801 0.2818 0.057 Uiso 1 1 calc R
C36 C 0.0662(7) 0.4615(6) 0.1746(7) 0.068(2) Uani 1 1 d .
H36 H 0.075 0.5146 0.1969 0.081 Uiso 1 1 calc R
C37 C 0.0894(7) 0.4642(6) 0.0921(7) 0.072(3) Uani 1 1 d .
H37 H 0.1146 0.5182 0.0589 0.086 Uiso 1 1 calc R
C38 C 0.0750(7) 0.3859(6) 0.0582(5) 0.067(2) Uani 1 1 d .
H38 H 0.0896 0.3878 0.0023 0.08 Uiso 1 1 calc R
C39 C 0.0392(6) 0.3055(5) 0.1077(5) 0.0520(18) Uani 1 1 d .
H39 H 0.0297 0.2532 0.0848 0.062 Uiso 1 1 calc R
C40 C 0.3339(6) -0.0562(5) 0.1892(5) 0.0479(17) Uani 1 1 d .
C41 C 0.3030(7) -0.1251(5) 0.2542(5) 0.057(2) Uani 1 1 d .
H41 H 0.2252 -0.1226 0.2768 0.068 Uiso 1 1 calc R
C42 C 0.3887(9) -0.1990(6) 0.2864(7) 0.076(3) Uani 1 1 d .
H42 H 0.3681 -0.2462 0.3296 0.091 Uiso 1 1 calc R
C43 C 0.5026(9) -0.2007(7) 0.2536(7) 0.078(3) Uani 1 1 d .
H43 H 0.5595 -0.2494 0.275 0.094 Uiso 1 1 calc R
C44 C 0.5342(7) -0.1323(8) 0.1902(6) 0.077(3) Uani 1 1 d .
H44 H 0.612 -0.1335 0.1702 0.093 Uiso 1 1 calc R
C45 C 0.4527(6) -0.0612(6) 0.1552(5) 0.058(2) Uani 1 1 d .
H45 H 0.4753 -0.0173 0.1101 0.07 Uiso 1 1 calc R
C46 C 0.2358(6) -0.0166(5) 0.0474(4) 0.0415(15) Uani 1 1 d .
C47 C 0.3258(6) -0.0956(5) 0.0155(5) 0.0541(19) Uani 1 1 d .
H47 H 0.385 -0.1253 0.0422 0.065 Uiso 1 1 calc R
C48 C 0.3296(7) -0.1314(6) -0.0553(5) 0.063(2) Uani 1 1 d .
H48 H 0.3904 -0.1847 -0.076 0.076 Uiso 1 1 calc R
C49 C 0.2405(7) -0.0859(6) -0.0953(5) 0.060(2) Uani 1 1 d .
H49 H 0.2416 -0.1088 -0.143 0.072 Uiso 1 1 calc R
C50 C 0.1522(8) -0.0081(6) -0.0641(5) 0.060(2) Uani 1 1 d .
H50 H 0.0934 0.022 -0.0911 0.073 Uiso 1 1 calc R
C51 C 0.1483(7) 0.0271(6) 0.0071(5) 0.0546(19) Uani 1 1 d .
H51 H 0.087 0.0801 0.0277 0.065 Uiso 1 1 calc R
C52 C 0.2842(6) 0.1434(5) 0.1089(5) 0.0432(15) Uani 1 1 d .
C53 C 0.2942(6) 0.1954(6) 0.1671(5) 0.058(2) Uani 1 1 d .
H53 H 0.2682 0.1748 0.2217 0.07 Uiso 1 1 calc R
C54 C 0.3431(7) 0.2784(6) 0.1442(7) 0.071(3) Uani 1 1 d .
H54 H 0.3484 0.3141 0.1834 0.085 Uiso 1 1 calc R
C55 C 0.3835(7) 0.3073(7) 0.0633(7) 0.070(2) Uani 1 1 d .
H55 H 0.4184 0.3613 0.048 0.084 Uiso 1 1 calc R
C56 C 0.3728(7) 0.2581(6) 0.0062(6) 0.068(2) Uani 1 1 d .
H56 H 0.3978 0.2795 -0.0484 0.081 Uiso 1 1 calc R
C57 C 0.3243(6) 0.1752(5) 0.0291(5) 0.0513(18) Uani 1 1 d .
H57 H 0.3189 0.1405 -0.0107 0.062 Uiso 1 1 calc R
C58 C 0.1808(18) 0.3524(11) 0.4207(11) 0.184(8) Uani 1 1 d .
H58A H 0.1988 0.3566 0.4711 0.221 Uiso 1 1 calc R
H58B H 0.108 0.3331 0.4353 0.221 Uiso 1 1 calc R
Cl1 Cl 0.2778(4) 0.2587(4) 0.3799(3) 0.1532(15) Uani 1 1 d P
Cl2 Cl 0.1564(7) 0.4672(4) 0.3747(5) 0.230(3) Uani 1 1 d .
O1 O 0.4719(13) -0.3969(7) 0.4744(8) 0.201(6) Uani 1 1 d .
H1 H 0.074(7) -0.084(6) 0.205(5) 0.08(3) Uiso 1 1 d .

loop_
_atom_site_aniso_label
_atom_site_aniso_U_11
_atom_site_aniso_U_22
_atom_site_aniso_U_33
_atom_site_aniso_U_23
_atom_site_aniso_U_13
_atom_site_aniso_U_12
Pt2 0.04088(16) 0.03266(13) 0.04295(18) -0.00739(10) -0.00658(12) -0.00720(10)
Pt1 0.03472(14) 0.03286(13) 0.03974(17) -0.00773(10) -0.00648(11) -0.00602(10)
P1 0.0370(9) 0.0318(7) 0.0425(10) -0.0085(7) -0.0060(7) -0.0055(6)
P2 0.0326(8) 0.0420(8) 0.0403(10) -0.0080(7) -0.0073(7) -0.0066(7)
F2 0.125(5) 0.081(3) 0.055(3) 0.006(2) -0.034(3) -0.056(3)
F3 0.177(6) 0.084(4) 0.076(4) 0.030(3) -0.049(4) -0.081(4)
F4 0.103(4) 0.064(3) 0.114(5) -0.005(3) -0.018(4) -0.052(3)
F5 0.092(4) 0.092(4) 0.104(5) -0.013(3) -0.044(3) -0.043(3)
F6 0.084(4) 0.085(3) 0.064(3) 0.013(3) -0.033(3) -0.038(3)
F8 0.079(4) 0.103(4) 0.057(3) -0.019(3) -0.011(3) -0.016(3)
F9 0.124(5) 0.119(5) 0.075(4) -0.052(4) 0.019(4) -0.032(4)
F10 0.073(4) 0.078(3) 0.158(7) -0.051(4) 0.024(4) 0.012(3)
F11 0.087(4) 0.088(4) 0.143(6) -0.010(4) -0.044(4) 0.030(3)
F12 0.082(3) 0.069(3) 0.066(4) -0.008(2) -0.024(3) 0.001(2)
C1 0.046(4) 0.035(3) 0.049(4) -0.011(3) -0.012(3) -0.003(3)
C2 0.065(5) 0.045(4) 0.052(5) -0.009(3) -0.013(4) -0.015(3)
C3 0.086(6) 0.053(4) 0.060(6) 0.004(4) -0.013(5) -0.031(4)
C4 0.067(5) 0.038(4) 0.081(7) -0.004(4) -0.014(5) -0.021(4)
C5 0.048(4) 0.050(4) 0.085(7) -0.019(4) -0.024(4) -0.010(3)
C6 0.048(4) 0.043(4) 0.059(5) -0.002(3) -0.011(4) -0.009(3)
C7 0.042(4) 0.040(3) 0.050(5) -0.010(3) 0.002(3) -0.013(3)
C8 0.062(5) 0.047(4) 0.060(5) -0.012(4) -0.008(4) -0.020(3)
C9 0.076(6) 0.061(5) 0.066(6) -0.030(4) 0.015(5) -0.029(4)
C10 0.056(5) 0.053(5) 0.092(8) -0.033(5) 0.011(5) 0.001(4)
C11 0.060(5) 0.040(4) 0.097(8) -0.009(4) -0.008(5) 0.006(4)
C12 0.057(5) 0.039(4) 0.066(6) -0.014(3) -0.010(4) -0.004(3)
C13 0.041(3) 0.023(3) 0.052(4) -0.014(3) -0.002(3) -0.005(2)
C14 0.038(4) 0.033(3) 0.057(5) -0.014(3) -0.003(3) -0.002(3)
C15 0.045(4) 0.043(3) 0.054(5) -0.012(3) 0.003(3) -0.017(3)
C16 0.059(5) 0.072(5) 0.062(6) 0.003(4) -0.011(4) -0.030(4)
C17 0.044(4) 0.087(6) 0.080(7) -0.015(5) -0.011(4) -0.021(4)
C18 0.054(5) 0.083(6) 0.071(6) -0.029(5) 0.007(4) -0.030(4)
C19 0.068(6) 0.077(6) 0.069(6) 0.003(5) 0.008(5) -0.036(5)
C20 0.051(5) 0.063(5) 0.064(6) -0.004(4) 0.004(4) -0.016(4)
C21 0.054(5) 0.151(10) 0.082(8) -0.042(7) 0.029(5) -0.043(6)
C22 0.045(4) 0.038(3) 0.049(4) -0.015(3) -0.011(3) -0.004(3)
C23 0.041(4) 0.047(4) 0.074(6) -0.004(4) 0.002(4) -0.008(3)
C24 0.036(4) 0.082(6) 0.088(7) -0.018(5) 0.004(4) -0.008(4)
C25 0.034(4) 0.101(7) 0.095(8) -0.036(6) -0.016(5) -0.008(4)
C26 0.043(5) 0.091(6) 0.097(8) -0.021(6) -0.027(5) 0.006(4)
C27 0.046(4) 0.069(5) 0.051(5) -0.009(4) -0.008(4) -0.008(4)
C28 0.053(4) 0.037(3) 0.048(4) -0.007(3) -0.012(3) -0.011(3)
C29 0.072(5) 0.048(4) 0.054(5) -0.016(4) -0.016(4) -0.010(4)
C30 0.092(7) 0.068(5) 0.053(6) -0.018(4) -0.012(5) -0.010(5)
C31 0.097(7) 0.080(6) 0.040(5) -0.006(4) -0.017(5) -0.037(5)
C32 0.072(6) 0.073(5) 0.062(6) -0.010(4) -0.031(5) -0.005(4)
C33 0.058(5) 0.050(4) 0.056(5) -0.016(3) -0.019(4) -0.005(3)
C34 0.038(4) 0.039(3) 0.055(5) -0.004(3) -0.006(3) -0.003(3)
C35 0.048(4) 0.035(3) 0.060(5) -0.007(3) -0.012(3) -0.013(3)
C36 0.056(5) 0.044(4) 0.100(8) -0.010(4) -0.010(5) -0.013(4)
C37 0.052(5) 0.057(5) 0.089(8) 0.007(5) 0.005(5) -0.018(4)
C38 0.070(6) 0.066(5) 0.049(5) 0.016(4) -0.009(4) -0.012(4)
C39 0.047(4) 0.044(4) 0.055(5) 0.000(3) -0.006(4) -0.005(3)
C40 0.046(4) 0.051(4) 0.050(5) -0.017(3) -0.016(3) -0.004(3)
C41 0.053(5) 0.050(4) 0.069(6) 0.001(4) -0.027(4) -0.009(3)
C42 0.081(7) 0.061(5) 0.087(8) 0.005(5) -0.036(6) -0.012(5)
C43 0.070(6) 0.071(6) 0.090(8) -0.016(5) -0.039(6) 0.011(5)
C44 0.039(4) 0.108(7) 0.074(7) -0.032(6) -0.021(4) 0.020(5)
C45 0.045(4) 0.078(5) 0.053(5) -0.020(4) -0.014(4) -0.006(4)
C46 0.046(4) 0.041(3) 0.039(4) -0.001(3) -0.006(3) -0.019(3)
C47 0.039(4) 0.058(4) 0.064(5) -0.023(4) -0.019(4) 0.006(3)
C48 0.064(5) 0.060(4) 0.058(5) -0.028(4) -0.004(4) -0.001(4)
C49 0.066(5) 0.074(5) 0.046(5) -0.021(4) -0.011(4) -0.021(4)
C50 0.073(6) 0.069(5) 0.046(5) -0.004(4) -0.028(4) -0.015(4)
C51 0.054(4) 0.056(4) 0.055(5) -0.017(4) -0.021(4) -0.002(3)
C52 0.035(3) 0.046(4) 0.050(4) -0.009(3) -0.008(3) -0.011(3)
C53 0.047(4) 0.063(5) 0.066(6) -0.026(4) -0.012(4) -0.007(4)
C54 0.055(5) 0.068(5) 0.102(8) -0.034(5) -0.020(5) -0.018(4)
C55 0.058(5) 0.061(5) 0.088(8) -0.011(5) 0.002(5) -0.027(4)
C56 0.050(5) 0.066(5) 0.083(7) -0.005(5) -0.005(4) -0.020(4)
C57 0.041(4) 0.051(4) 0.056(5) -0.006(3) -0.003(3) -0.012(3)
C58 0.23(2) 0.124(12) 0.119(14) 0.004(10) 0.020(13) 0.014(12)
Cl1 0.123(3) 0.164(4) 0.162(4) -0.039(3) -0.007(3) -0.033(3)
Cl2 0.356(9) 0.114(3) 0.255(7) 0.041(4) -0.165(7) -0.064(4)
O1 0.263(14) 0.085(6) 0.195(13) 0.007(7) -0.048(11) 0.027(7)

loop_
_atom_type_symbol
_atom_type_description
_atom_type_scat_dispersion_real
_atom_type_scat_dispersion_imag
_atom_type_scat_source
C C 0.0033 0.0016 'International Tables Vol C Tables 4.2.6.8 and 6.1.1.4'
H H 0 0 'International Tables Vol C Tables 4.2.6.8 and 6.1.1.4'
Pt Pt -1.7033 8.3905 'International Tables Vol C Tables 4.2.6.8 and 6.1.1.4'
P P 0.1023 0.0942 'International Tables Vol C Tables 4.2.6.8 and 6.1.1.4'
F F 0.0171 0.0103 'International Tables Vol C Tables 4.2.6.8 and 6.1.1.4'
Cl Cl 0.1484 0.1585 'International Tables Vol C Tables 4.2.6.8 and 6.1.1.4'
O O 0.0106 0.006 'International Tables Vol C Tables 4.2.6.8 and 6.1.1.4'

loop_
_geom_angle_atom_site_label_1
_geom_angle_atom_site_label_2
_geom_angle_atom_site_label_3
_geom_angle
C1 Pt2 C7 85.6(3)
C1 Pt2 C13 119.8(2)
C7 Pt2 C13 154.6(2)
C1 Pt2 C14 88.8(2)
C7 Pt2 C14 173.9(2)
C13 Pt2 C14 31.0(2)
C1 Pt2 Pt1 163.80(18)
C7 Pt2 Pt1 110.50(18)
C13 Pt2 Pt1 44.20(17)
C14 Pt2 Pt1 75.20(16)
C1 Pt2 H1 167(3)
C7 Pt2 H1 82(3)
C13 Pt2 H1 73(3)
C14 Pt2 H1 104(3)
Pt1 Pt2 H1 29(3)
C13 Pt1 P1 91.60(16)
C13 Pt1 P2 161.88(16)
P1 Pt1 P2 106.50(6)
C13 Pt1 Pt2 50.00(15)
P1 Pt1 Pt2 141.57(4)
P2 Pt1 Pt2 111.93(4)
C13 Pt1 H1 78(3)
P1 Pt1 H1 169(3)
P2 Pt1 H1 84(3)
Pt2 Pt1 H1 28(3)
C34 P1 C28 108.0(3)
C34 P1 C22 101.6(3)
C28 P1 C22 103.9(3)
C34 P1 Pt1 118.4(2)
C28 P1 Pt1 109.4(2)
C22 P1 Pt1 114.4(2)
C46 P2 C40 106.6(3)
C46 P2 C52 104.5(3)
C40 P2 C52 101.6(3)
C46 P2 Pt1 105.5(2)
C40 P2 Pt1 112.8(3)
C52 P2 Pt1 124.5(2)
C2 C1 C6 114.7(6)
C2 C1 Pt2 123.5(5)
C6 C1 Pt2 121.8(5)
F2 C2 C1 119.4(6)
F2 C2 C3 115.6(7)
C1 C2 C3 125.0(7)
F3 C3 C4 119.9(7)
F3 C3 C2 122.1(8)
C4 C3 C2 118.0(8)
C5 C4 F4 120.0(8)
C5 C4 C3 120.4(7)
F4 C4 C3 119.6(8)
C4 C5 F5 121.2(7)
C4 C5 C6 120.1(7)
F5 C5 C6 118.6(8)
F6 C6 C5 117.3(7)
F6 C6 C1 120.8(6)
C5 C6 C1 121.9(7)
C8 C7 C12 115.5(7)
C8 C7 Pt2 124.0(6)
C12 C7 Pt2 120.4(6)
F8 C8 C7 120.5(7)
F8 C8 C9 116.2(8)
C7 C8 C9 123.3(8)
F9 C9 C10 121.1(8)
F9 C9 C8 120.5(10)
C10 C9 C8 118.4(8)
C11 C10 F10 120.3(10)
C11 C10 C9 120.1(8)
F10 C10 C9 119.5(9)
C10 C11 F11 119.9(8)
C10 C11 C12 120.6(9)
F11 C11 C12 119.5(9)
F12 C12 C11 117.8(8)
F12 C12 C7 120.2(6)
C11 C12 C7 122.0(8)
C14 C13 Pt1 166.5(5)
C14 C13 Pt2 80.8(4)
Pt1 C13 Pt2 85.8(2)
C13 C14 C15 158.6(6)
C13 C14 Pt2 68.2(4)
C15 C14 Pt2 133.3(4)
C20 C15 C16 116.1(7)
C20 C15 C14 123.3(7)
C16 C15 C14 120.4(7)
C17 C16 C15 122.0(8)
C17 C16 H16 119
C15 C16 H16 119
C16 C17 C18 121.1(9)
C16 C17 H17 119.5
C18 C17 H17 119.5
C19 C18 C17 116.9(8)
C19 C18 C21 122.3(9)
C17 C18 C21 120.8(9)
C18 C19 C20 121.6(9)
C18 C19 H19 119.2
C20 C19 H19 119.2
C19 C20 C15 122.3(8)
C19 C20 H20 118.9
C15 C20 H20 118.9
C18 C21 H21A 109.5
C18 C21 H21B 109.5
H21A C21 H21B 109.5
C18 C21 H21C 109.5
H21A C21 H21C 109.5
H21B C21 H21C 109.5
C27 C22 C23 118.3(7)
C27 C22 P1 123.1(6)
C23 C22 P1 118.5(6)
C24 C23 C22 119.1(8)
C24 C23 H23 120.4
C22 C23 H23 120.4
C25 C24 C23 121.5(9)
C25 C24 H24 119.3
C23 C24 H24 119.3
C24 C25 C26 120.4(8)
C24 C25 H25 119.8
C26 C25 H25 119.8
C25 C26 C27 118.5(9)
C25 C26 H26 120.7
C27 C26 H26 120.7
C22 C27 C26 122.2(8)
C22 C27 H27 118.9
C26 C27 H27 118.9
C33 C28 C29 117.6(7)
C33 C28 P1 119.6(5)
C29 C28 P1 122.6(6)
C30 C29 C28 121.3(8)
C30 C29 H29 119.3
C28 C29 H29 119.3
C31 C30 C29 119.1(8)
C31 C30 H30 120.5
C29 C30 H30 120.5
C30 C31 C32 120.3(8)
C30 C31 H31 119.8
C32 C31 H31 119.8
C33 C32 C31 120.4(8)
C33 C32 H32 119.8
C31 C32 H32 119.8
C32 C33 C28 121.2(7)
C32 C33 H33 119.4
C28 C33 H33 119.4
C39 C34 C35 119.5(7)
C39 C34 P1 118.4(5)
C35 C34 P1 121.8(6)
C36 C35 C34 118.6(8)
C36 C35 H35 120.7
C34 C35 H35 120.7
C37 C36 C35 121.6(8)
C37 C36 H36 119.2
C35 C36 H36 119.2
C36 C37 C38 119.7(8)
C36 C37 H37 120.1
C38 C37 H37 120.1
C39 C38 C37 119.8(9)
C39 C38 H38 120.1
C37 C38 H38 120.1
C38 C39 C34 120.8(7)
C38 C39 H39 119.6
C34 C39 H39 119.6
C41 C40 C45 119.3(7)
C41 C40 P2 120.4(6)
C45 C40 P2 120.0(6)
C40 C41 C42 120.1(8)
C40 C41 H41 119.9
C42 C41 H41 119.9
C43 C42 C41 119.3(9)
C43 C42 H42 120.3
C41 C42 H42 120.3
C44 C43 C42 121.1(8)
C44 C43 H43 119.5
C42 C43 H43 119.5
C43 C44 C45 121.1(9)
C43 C44 H44 119.4
C45 C44 H44 119.4
C44 C45 C40 118.9(9)
C44 C45 H45 120.5
C40 C45 H45 120.5
C51 C46 C47 118.9(7)
C51 C46 P2 117.5(5)
C47 C46 P2 123.7(5)
C48 C47 C46 121.4(7)
C48 C47 H47 119.3
C46 C47 H47 119.3
C47 C48 C49 118.8(7)
C47 C48 H48 120.6
C49 C48 H48 120.6
C50 C49 C48 119.9(7)
C50 C49 H49 120.1
C48 C49 H49 120.1
C49 C50 C51 121.2(7)
C49 C50 H50 119.4
C51 C50 H50 119.4
C46 C51 C50 119.9(7)
C46 C51 H51 120.1
C50 C51 H51 120.1
C57 C52 C53 118.3(7)
C57 C52 P2 122.6(5)
C53 C52 P2 119.0(6)
C52 C53 C54 120.3(8)
C52 C53 H53 119.9
C54 C53 H53 119.9
C55 C54 C53 119.6(8)
C55 C54 H54 120.2
C53 C54 H54 120.2
C56 C55 C54 120.6(8)
C56 C55 H55 119.7
C54 C55 H55 119.7
C55 C56 C57 119.7(9)
C55 C56 H56 120.1
C57 C56 H56 120.1
C52 C57 C56 121.5(8)
C52 C57 H57 119.3
C56 C57 H57 119.3
Cl1 C58 Cl2 122.6(11)
Cl1 C58 H58A 106.7
Cl2 C58 H58A 106.7
Cl1 C58 H58B 106.7
Cl2 C58 H58B 106.7
H58A C58 H58B 106.6

loop_
_geom_bond_atom_site_label_1
_geom_bond_atom_site_label_2
_geom_bond_distance
Pt2 C1 2.034(7)
Pt2 C7 2.043(7)
Pt2 C13 2.186(5)
Pt2 C14 2.325(6)
Pt2 Pt1 2.8459(3)
Pt2 H1 1.61(8)
Pt1 C13 1.989(6)
Pt1 P1 2.2923(15)
Pt1 P2 2.3181(17)
Pt1 H1 1.63(8)
P1 C34 1.814(7)
P1 C28 1.821(7)
P1 C22 1.831(7)
P2 C46 1.820(7)
P2 C40 1.825(7)
P2 C52 1.826(7)
F2 C2 1.356(9)
F3 C3 1.318(10)
F4 C4 1.351(8)
F5 C5 1.352(9)
F6 C6 1.346(9)
F8 C8 1.340(9)
F9 C9 1.329(10)
F10 C10 1.348(9)
F11 C11 1.354(11)
F12 C12 1.359(9)
C1 C2 1.358(10)
C1 C6 1.399(10)
C2 C3 1.381(10)
C3 C4 1.376(12)
C4 C5 1.343(12)
C5 C6 1.394(10)
C7 C8 1.362(11)
C7 C12 1.386(10)
C8 C9 1.386(11)
C9 C10 1.379(13)
C10 C11 1.326(14)
C11 C12 1.380(11)
C13 C14 1.213(9)
C14 C15 1.442(9)
C15 C20 1.380(11)
C15 C16 1.395(11)
C16 C17 1.358(11)
C16 H16 0.93
C17 C18 1.407(13)
C17 H17 0.93
C18 C19 1.368(13)
C18 C21 1.502(11)
C19 C20 1.371(11)
C19 H19 0.93
C20 H20 0.93
C21 H21A 0.96
C21 H21B 0.96
C21 H21C 0.96
C22 C27 1.367(10)
C22 C23 1.412(10)
C23 C24 1.376(11)
C23 H23 0.93
C24 C25 1.368(13)
C24 H24 0.93
C25 C26 1.374(14)
C25 H25 0.93
C26 C27 1.394(10)
C26 H26 0.93
C27 H27 0.93
C28 C33 1.390(10)
C28 C29 1.393(10)
C29 C30 1.387(11)
C29 H29 0.93
C30 C31 1.368(12)
C30 H30 0.93
C31 C32 1.380(12)
C31 H31 0.93
C32 C33 1.357(11)
C32 H32 0.93
C33 H33 0.93
C34 C39 1.391(10)
C34 C35 1.403(9)
C35 C36 1.394(11)
C35 H35 0.93
C36 C37 1.371(13)
C36 H36 0.93
C37 C38 1.390(12)
C37 H37 0.93
C38 C39 1.378(10)
C38 H38 0.93
C39 H39 0.93
C40 C41 1.382(11)
C40 C45 1.417(10)
C41 C42 1.405(11)
C41 H41 0.93
C42 C43 1.368(13)
C42 H42 0.93
C43 C44 1.362(14)
C43 H43 0.93
C44 C45 1.378(11)
C44 H44 0.93
C45 H45 0.93
C46 C51 1.383(9)
C46 C47 1.385(9)
C47 C48 1.383(10)
C47 H47 0.93
C48 C49 1.397(11)
C48 H48 0.93
C49 C50 1.360(11)
C49 H49 0.93
C50 C51 1.384(10)
C50 H50 0.93
C51 H51 0.93
C52 C57 1.371(10)
C52 C53 1.384(10)
C53 C54 1.395(11)
C53 H53 0.93
C54 C55 1.379(13)
C54 H54 0.93
C55 C56 1.346(12)
C55 H55 0.93
C56 C57 1.391(10)
C56 H56 0.93
C57 H57 0.93
C58 Cl1 1.607(15)
C58 Cl2 1.624(15)
C58 H58A 0.97
C58 H58B 0.97
